data_1535199
loop_
_publ_author_name
'Stoll, P.'
'Naether, C.'
'Bensch, W.'

_publ_section_title
;
 Syntheses and crystal structures of a new niobium polysulfide K6 Nb4 S22
 and two new dimorphic tantalum polysulfides K6 Ta4 S22
;
_journal_name_full 'Zeitschrift fuer Anorganische und Allgemeine Chemie'
_journal_page_first 2489
_journal_page_last 2494
_journal_volume 628
_journal_year 2002
_chemical_formula_sum 'K6 S22 Ta4'
_chemical_name_systematic 'K6 (Ta4 S22)'
_space_group_IT_number 14
_symmetry_space_group_name_Hall '-P 2ybc'
_symmetry_space_group_name_H-M 'P 1 21/c 1'
_cell_angle_alpha 90
_cell_angle_beta 98.733
_cell_angle_gamma 90
_cell_formula_units_Z 2
_cell_length_a 7.5835
_cell_length_b 8.7115
_cell_length_c 24.4208
_cell_volume 1594.623
_citation_journal_id_ASTM ZAACAB
_cod_data_source_file Stoll_ZAACAB_2002_797.cif
_cod_data_source_block K6S22Ta4
_cod_database_code 1535199

loop_
_symmetry_equiv_pos_as_xyz
x,y,z
-x,y+1/2,-z+1/2
-x,-y,-z
x,-y-1/2,z-1/2

loop_
_atom_site_label
_atom_site_type_symbol
_atom_site_fract_x
_atom_site_fract_y
_atom_site_fract_z
_atom_site_occupancy
_atom_site_U_iso_or_equiv
S5 S-1 1.0224 0.3632 0.41124 1 0.0
K3 K+1 1.2663 0.2106 0.31588 1 0.0
S2 S-1 0.6347 0.6855 0.30795 1 0.0
S10 S-2 0.4887 0.0168 0.41629 1 0.0
S3 S-1 0.5327 0.4768 0.27411 1 0.0
S11 S-1 0.9104 0.0848 0.50918 1 0.0
S4 S-1 0.979 0.5989 0.41112 1 0.0
K1 K+1 1.2382 0.7575 0.3312 1 0.0
S8 S-1 0.5656 0.4184 0.40335 1 0.0
S9 S-1 0.6744 0.3807 0.48589 1 0.0
Ta2 Ta+5 0.72408 0.17369 0.422703 1 0.0
Ta1 Ta+5 0.82631 0.46255 0.331221 1 0.0
S7 S-1 0.9322 0.0405 0.37179 1 0.0
S6 S-1 0.7481 0.1776 0.32166 1 0.0
S1 S-2 1.0057 0.4758 0.26704 1 0.0
K2 K+1 0.6989 0.75922 0.48814 1 0.0
